data_7202507
loop_
_publ_author_name
'Takizawa, Shin-ya'
'Sasaki, Yuka'
'Akhtaruzzaman, Md.'
'Echizen, Hidenori'
'Nishida, Jun-ichi'
'Iwata, Takeshi'
'Tokito, Shizuo'
'Yamashita, Yoshiro'

_publ_section_title
;
 Synthesis, characterization and electroluminescence properties of new
 iridium complexes based on cyclic phenylvinylpyridine derivatives:
 tuning of emission colour and efficiency by structural control
;
_journal_issue 9
_journal_name_full 'Journal of Materials Chemistry'
_journal_page_first 841
_journal_paper_doi 10.1039/b612633b
_journal_volume 17
_journal_year 2007
_chemical_formula_moiety 'C48 H42 Ir N3 '
_chemical_formula_sum 'C48 H42 Ir N3'
_chemical_formula_weight 853.10
_space_group_IT_number 2
_symmetry_cell_setting triclinic
_symmetry_Int_Tables_number 2
_symmetry_space_group_name_Hall '-P 1'
_symmetry_space_group_name_H-M 'P -1'
_cell_angle_alpha 82.93(5)
_cell_angle_beta 78.73(4)
_cell_angle_gamma 88.53(5)
_cell_formula_units_Z 2
_cell_length_a 11.09(1)
_cell_length_b 12.19(2)
_cell_length_c 13.86(2)
_cell_measurement_reflns_used 16919
_cell_measurement_temperature 93.2
_cell_measurement_theta_max 27.5
_cell_measurement_theta_min 3.0
_cell_volume 1824(4)
_computing_cell_refinement PROCESS-AUTO
_computing_data_collection PROCESS-AUTO
_computing_data_reduction 'teXsan Ver. 1.11'
_computing_publication_material 'teXsan Ver. 1.11'
_computing_structure_refinement 'teXsan Ver. 1.10'
_computing_structure_solution 'DIRDIF94 (PATTY)'
_diffrn_detector_area_resol_mean 10.00
_diffrn_measured_fraction_theta_full 0.9887
_diffrn_measured_fraction_theta_max 0.9887
_diffrn_measurement_device_type 'Rigaku RAXIS-RAPID Imaging Plate'
_diffrn_measurement_method \w
_diffrn_radiation_type 'Mo K\a'
_diffrn_radiation_wavelength 0.7107
_diffrn_reflns_av_R_equivalents 0.024
_diffrn_reflns_limit_h_max 14
_diffrn_reflns_limit_h_min -12
_diffrn_reflns_limit_k_max 15
_diffrn_reflns_limit_k_min -15
_diffrn_reflns_limit_l_max 17
_diffrn_reflns_limit_l_min -17
_diffrn_reflns_number 17514
_diffrn_reflns_theta_full 27.49
_diffrn_reflns_theta_max 27.49
_exptl_absorpt_coefficient_mu 3.712
_exptl_absorpt_correction_T_max 0.573
_exptl_absorpt_correction_T_min 0.283
_exptl_absorpt_correction_type multi-scan
_exptl_absorpt_process_details '(Higashi, 1995)'
_exptl_crystal_colour red
_exptl_crystal_density_diffrn 1.554
_exptl_crystal_density_method 'not measured'
_exptl_crystal_description block
_exptl_crystal_size_max 0.450
_exptl_crystal_size_mid 0.250
_exptl_crystal_size_min 0.150
_refine_diff_density_max 1.67
_refine_diff_density_min -0.93
_refine_ls_extinction_method none
_refine_ls_goodness_of_fit_ref 0.918
_refine_ls_hydrogen_treatment noref
_refine_ls_number_parameters 462
_refine_ls_number_reflns 8254
_refine_ls_R_factor_gt 0.0255
_refine_ls_shift/su_max 0.0009
_refine_ls_structure_factor_coef Fsqd
_refine_ls_weighting_details 'w = 1/[\s^2^(Fo^2^) + (0.05000(Max(Fo^2^,0) + 2Fc^2^)/3)^2^]'
_refine_ls_weighting_scheme calc
_refine_ls_wR_factor_ref 0.0747
_reflns_number_gt 7427
_reflns_number_total 8254
_reflns_threshold_expression F^2^>2.0\s(F^2^)
_cod_data_source_file b612633b.txt
_cod_data_source_block 6b
_cod_original_cell_volume 1822(14)
_cod_original_sg_symbol_H-M 'P -1 '
_cod_original_formula_sum 'C48 H42 Ir N3 '
_cod_database_code 7202507

loop_
_symmetry_equiv_pos_as_xyz
x,y,z
-x,-y,-z

loop_
_atom_site_label
_atom_site_type_symbol
_atom_site_fract_x
_atom_site_fract_y
_atom_site_fract_z
_atom_site_U_iso_or_equiv
_atom_site_adp_type
_atom_site_occupancy
_atom_site_calc_flag
_atom_site_refinement_flags
_atom_site_disorder_assembly
_atom_site_disorder_group
Ir(1) Ir 0.23106(1) 0.21452(1) 0.211285(9) 0.01577(4) Uani 1.00 d . . .
N(1) N 0.0899(3) 0.1330(3) 0.3068(2) 0.0187(7) Uani 1.00 d . . .
N(2) N 0.3566(2) 0.3000(2) 0.1008(2) 0.0156(7) Uani 1.00 d . . .
N(3) N 0.3257(3) 0.0703(2) 0.1617(2) 0.0185(7) Uani 1.00 d . . .
C(1) C 0.0688(3) 0.0232(3) 0.3158(3) 0.0254(10) Uani 1.00 d . . .
C(2) C -0.0357(4) -0.0250(3) 0.3733(3) 0.030(1) Uani 1.00 d . . .
C(3) C -0.1241(3) 0.0421(4) 0.4247(3) 0.029(1) Uani 1.00 d . . .
C(4) C -0.1045(3) 0.1552(3) 0.4167(3) 0.0234(9) Uani 1.00 d . . .
C(5) C -0.1945(3) 0.2327(4) 0.4710(3) 0.032(1) Uani 1.00 d . . .
C(6) C -0.1823(3) 0.3512(4) 0.4204(3) 0.030(1) Uani 1.00 d . . .
C(7) C -0.0492(3) 0.3914(3) 0.4018(3) 0.0275(10) Uani 1.00 d . . .
C(8) C 0.0359(3) 0.3150(3) 0.3409(3) 0.0211(9) Uani 1.00 d . . .
C(9) C 0.0053(3) 0.1992(3) 0.3569(2) 0.0193(9) Uani 1.00 d . . .
C(10) C 0.1413(3) 0.3424(3) 0.2745(2) 0.0174(8) Uani 1.00 d . . .
C(11) C 0.1796(3) 0.4595(3) 0.2535(3) 0.0194(9) Uani 1.00 d . . .
C(12) C 0.1455(3) 0.5297(3) 0.1750(3) 0.0263(10) Uani 1.00 d . . .
C(13) C 0.1694(3) 0.6428(3) 0.1635(3) 0.029(1) Uani 1.00 d . . .
C(14) C 0.2293(3) 0.6881(3) 0.2283(3) 0.030(1) Uani 1.00 d . . .
C(15) C 0.2666(4) 0.6191(3) 0.3030(3) 0.028(1) Uani 1.00 d . . .
C(16) C 0.2419(3) 0.5066(3) 0.3163(3) 0.0232(9) Uani 1.00 d . . .
C(17) C 0.4769(3) 0.3133(3) 0.1026(3) 0.0181(8) Uani 1.00 d . . .
C(18) C 0.5595(3) 0.3589(3) 0.0210(3) 0.0191(9) Uani 1.00 d . . .
C(19) C 0.5188(3) 0.3974(3) -0.0656(2) 0.0197(9) Uani 1.00 d . . .
C(20) C 0.3961(3) 0.3863(3) -0.0686(3) 0.0213(9) Uani 1.00 d . . .
C(21) C 0.3459(3) 0.4267(3) -0.1608(3) 0.0272(8) Uiso 1.00 d . . .
C(22) C 0.2258(5) 0.3642(5) -0.1667(4) 0.024(1) Uiso 0.65 d P . .
C(23) C 0.1297(6) 0.3612(6) -0.0697(5) 0.026(2) Uiso 0.65 d P . .
C(24) C 0.1886(3) 0.3090(3) 0.0164(3) 0.0251(10) Uani 1.00 d . . .
C(25) C 0.3165(3) 0.3347(3) 0.0144(2) 0.0193(9) Uani 1.00 d . . .
C(26) C 0.1304(3) 0.2475(3) 0.0985(3) 0.0222(9) Uani 1.00 d . . .
C(27) C 0.0001(3) 0.2131(3) 0.1120(3) 0.0238(9) Uani 1.00 d . . .
C(28) C -0.0947(3) 0.2844(3) 0.1458(3) 0.028(1) Uani 1.00 d . . .
C(29) C -0.2173(3) 0.2498(3) 0.1651(3) 0.028(1) Uani 1.00 d . . .
C(30) C -0.2464(3) 0.1449(4) 0.1527(3) 0.028(1) Uani 1.00 d . . .
C(31) C -0.1529(4) 0.0729(4) 0.1187(3) 0.035(1) Uani 1.00 d . . .
C(32) C -0.0308(3) 0.1063(4) 0.0987(3) 0.032(1) Uani 1.00 d . . .
C(33) C 0.3109(3) 0.0212(3) 0.0830(3) 0.0231(9) Uani 1.00 d . . .
C(34) C 0.3733(3) -0.0723(3) 0.0575(3) 0.0257(10) Uani 1.00 d . . .
C(35) C 0.4567(3) -0.1177(3) 0.1136(3) 0.0262(10) Uani 1.00 d . . .
C(36) C 0.4748(3) -0.0686(3) 0.1949(3) 0.0211(9) Uani 1.00 d . . .
C(37) C 0.5602(4) -0.1170(3) 0.2615(3) 0.028(1) Uani 1.00 d . . .
C(38) C 0.5201(4) -0.0874(3) 0.3666(3) 0.031(1) Uani 1.00 d . . .
C(39) C 0.5078(4) 0.0373(3) 0.3658(3) 0.0264(10) Uani 1.00 d . . .
C(40) C 0.4202(3) 0.0858(3) 0.3004(2) 0.0182(8) Uani 1.00 d . . .
C(41) C 0.4082(3) 0.0272(3) 0.2175(2) 0.0183(8) Uani 1.00 d . . .
C(42) C 0.3480(3) 0.1769(3) 0.3129(2) 0.0175(8) Uani 1.00 d . . .
C(43) C 0.3536(3) 0.2403(3) 0.3976(2) 0.0163(8) Uani 1.00 d . . .
C(44) C 0.2513(3) 0.2450(3) 0.4732(2) 0.0193(8) Uani 1.00 d . . .
C(45) C 0.2551(3) 0.3055(3) 0.5519(3) 0.0229(9) Uani 1.00 d . . .
C(46) C 0.3601(4) 0.3634(3) 0.5557(3) 0.0244(9) Uani 1.00 d . . .
C(47) C 0.4621(3) 0.3588(3) 0.4795(3) 0.0256(10) Uani 1.00 d . . .
C(48) C 0.4594(3) 0.2976(3) 0.4023(3) 0.0210(9) Uani 1.00 d . . .
C(49) C 0.217(1) 0.437(1) -0.1419(9) 0.038(3) Uiso 0.35 d P . .
C(50) C 0.150(1) 0.333(1) -0.0859(10) 0.030(3) Uiso 0.35 d P . .
H(1) H -0.0754 0.3585 0.1563 0.0328 Uiso 1.00 calc . . .
H(2) H -0.2818 0.3006 0.1864 0.0324 Uiso 1.00 calc . . .
H(3) H -0.3315 0.1221 0.1669 0.0352 Uiso 1.00 calc . . .
H(4) H -0.1743 -0.0013 0.1090 0.0418 Uiso 1.00 calc . . .
H(5) H 0.0350 0.0542 0.0764 0.0400 Uiso 1.00 calc . . .
H(6) H 0.1778 0.2063 0.4711 0.0229 Uiso 1.00 calc . . .
H(7) H 0.1841 0.3069 0.6038 0.0270 Uiso 1.00 calc . . .
H(8) H 0.3617 0.4056 0.6091 0.0280 Uiso 1.00 calc . . .
H(9) H 0.5360 0.3983 0.4813 0.0310 Uiso 1.00 calc . . .
H(10) H 0.5319 0.2926 0.3515 0.0263 Uiso 1.00 calc . . .
H(11) H 0.1063 0.4989 0.1288 0.0310 Uiso 1.00 calc . . .
H(12) H 0.1437 0.6887 0.1091 0.0365 Uiso 1.00 calc . . .
H(13) H 0.2439 0.7664 0.2213 0.0352 Uiso 1.00 calc . . .
H(14) H 0.3115 0.6489 0.3467 0.0351 Uiso 1.00 calc . . .
H(15) H 0.2679 0.4606 0.3699 0.0276 Uiso 1.00 calc . . .
H(16) H 0.2536 0.0537 0.0442 0.0274 Uiso 1.00 calc . . .
H(17) H 0.3589 -0.1056 0.0016 0.0300 Uiso 1.00 calc . . .
H(18) H 0.5021 -0.1832 0.0972 0.0300 Uiso 1.00 calc . . .
H(19) H 0.5056 0.2900 0.1636 0.0231 Uiso 1.00 calc . . .
H(20) H 0.6451 0.3641 0.0237 0.0226 Uiso 1.00 calc . . .
H(21) H 0.5759 0.4297 -0.1235 0.0250 Uiso 1.00 calc . . .
H(22) H 0.1293 -0.0223 0.2808 0.0289 Uiso 1.00 calc . . .
H(23) H -0.0477 -0.1037 0.3785 0.0360 Uiso 1.00 calc . . .
H(24) H -0.1980 0.0102 0.4651 0.0342 Uiso 1.00 calc . . .
H(25) H -0.2752 0.2063 0.4758 0.0392 Uiso 1.00 calc . . .
H(26) H -0.1780 0.2311 0.5370 0.0392 Uiso 1.00 calc . . .
H(27) H -0.2080 0.3553 0.3578 0.0381 Uiso 1.00 calc . . .
H(28) H -0.2345 0.3993 0.4603 0.0381 Uiso 1.00 calc . . .
H(29) H -0.0421 0.4653 0.3688 0.0327 Uiso 1.00 calc . . .
H(30) H -0.0242 0.3923 0.4649 0.0327 Uiso 1.00 calc . . .
H(31) H 0.5616 -0.1956 0.2622 0.0329 Uiso 1.00 calc . . .
H(32) H 0.6414 -0.0895 0.2345 0.0329 Uiso 1.00 calc . . .
H(33) H 0.4424 -0.1209 0.3959 0.0383 Uiso 1.00 calc . . .
H(34) H 0.5789 -0.1147 0.4058 0.0383 Uiso 1.00 calc . . .
H(35) H 0.4793 0.0544 0.4317 0.0341 Uiso 1.00 calc . . .
H(36) H 0.5875 0.0698 0.3414 0.0341 Uiso 1.00 calc . . .

loop_
_atom_site_aniso_label
_atom_site_aniso_U_11
_atom_site_aniso_U_22
_atom_site_aniso_U_33
_atom_site_aniso_U_12
_atom_site_aniso_U_13
_atom_site_aniso_U_23
Ir(1) 0.01567(8) 0.01515(8) 0.01626(8) 0.00036(5) -0.00274(5) -0.00160(5)
N(1) 0.019(1) 0.019(2) 0.018(1) 0.001(1) -0.004(1) -0.002(1)
N(2) 0.016(1) 0.015(1) 0.017(1) 0.002(1) -0.005(1) -0.004(1)
N(3) 0.023(1) 0.017(2) 0.015(1) -0.002(1) -0.003(1) -0.003(1)
C(1) 0.028(2) 0.021(2) 0.025(2) -0.002(2) -0.001(1) -0.003(2)
C(2) 0.036(2) 0.019(2) 0.032(2) -0.006(2) -0.003(2) 0.002(2)
C(3) 0.024(2) 0.033(2) 0.026(2) -0.009(2) 0.000(1) 0.003(2)
C(4) 0.021(2) 0.026(2) 0.022(2) 0.001(2) -0.003(1) -0.001(2)
C(5) 0.021(2) 0.033(2) 0.037(2) 0.003(2) 0.006(2) 0.001(2)
C(6) 0.022(2) 0.032(2) 0.033(2) 0.008(2) 0.000(2) -0.001(2)
C(7) 0.025(2) 0.023(2) 0.031(2) 0.003(2) 0.003(2) -0.003(2)
C(8) 0.023(2) 0.018(2) 0.023(2) -0.001(1) -0.004(1) -0.001(1)
C(9) 0.018(2) 0.022(2) 0.018(2) 0.003(1) -0.007(1) -0.001(1)
C(10) 0.018(2) 0.019(2) 0.018(2) 0.005(1) -0.011(1) -0.002(1)
C(11) 0.017(2) 0.017(2) 0.022(2) 0.004(1) 0.001(1) -0.002(1)
C(12) 0.021(2) 0.025(2) 0.032(2) 0.000(2) -0.006(1) 0.003(2)
C(13) 0.022(2) 0.022(2) 0.040(2) 0.004(2) -0.004(2) 0.008(2)
C(14) 0.025(2) 0.016(2) 0.041(2) 0.000(2) 0.008(2) -0.001(2)
C(15) 0.032(2) 0.022(2) 0.028(2) -0.003(2) 0.001(2) -0.005(2)
C(16) 0.030(2) 0.020(2) 0.019(2) -0.001(2) -0.003(1) -0.002(1)
C(17) 0.016(2) 0.017(2) 0.021(2) 0.003(1) -0.005(1) -0.004(1)
C(18) 0.018(2) 0.016(2) 0.023(2) 0.002(1) -0.002(1) -0.006(1)
C(19) 0.024(2) 0.014(2) 0.020(2) 0.003(1) 0.000(1) -0.005(1)
C(20) 0.029(2) 0.015(2) 0.019(2) 0.001(1) -0.002(1) -0.002(1)
C(24) 0.020(2) 0.029(2) 0.027(2) 0.003(2) -0.010(1) 0.001(2)
C(25) 0.026(2) 0.018(2) 0.015(2) 0.001(1) -0.005(1) -0.004(1)
C(26) 0.020(2) 0.026(2) 0.022(2) 0.002(2) -0.009(1) -0.001(1)
C(27) 0.020(2) 0.026(2) 0.027(2) 0.001(2) -0.010(1) 0.000(2)
C(28) 0.027(2) 0.024(2) 0.035(2) -0.003(2) -0.012(2) 0.001(2)
C(29) 0.024(2) 0.031(2) 0.029(2) 0.003(2) -0.009(2) -0.003(2)
C(30) 0.020(2) 0.041(2) 0.027(2) -0.004(2) -0.009(1) -0.002(2)
C(31) 0.028(2) 0.034(2) 0.046(3) -0.005(2) -0.009(2) -0.011(2)
C(32) 0.023(2) 0.035(2) 0.043(2) 0.003(2) -0.009(2) -0.015(2)
C(33) 0.026(2) 0.024(2) 0.020(2) -0.006(2) -0.004(1) -0.004(1)
C(34) 0.030(2) 0.025(2) 0.023(2) -0.005(2) -0.003(1) -0.009(2)
C(35) 0.030(2) 0.016(2) 0.030(2) 0.000(2) 0.003(2) -0.006(2)
C(36) 0.019(2) 0.017(2) 0.025(2) 0.001(1) 0.000(1) 0.001(1)
C(37) 0.030(2) 0.020(2) 0.031(2) 0.011(2) -0.002(2) -0.003(2)
C(38) 0.038(2) 0.025(2) 0.028(2) 0.015(2) -0.007(2) 0.002(2)
C(39) 0.033(2) 0.027(2) 0.022(2) 0.016(2) -0.010(2) -0.006(2)
C(40) 0.021(2) 0.017(2) 0.016(2) 0.002(1) -0.004(1) 0.000(1)
C(41) 0.020(2) 0.017(2) 0.016(2) -0.002(1) 0.001(1) -0.001(1)
C(42) 0.019(2) 0.015(2) 0.017(2) 0.000(1) -0.001(1) 0.000(1)
C(43) 0.019(2) 0.015(2) 0.015(2) 0.005(1) -0.008(1) 0.002(1)
C(44) 0.022(2) 0.017(2) 0.018(2) 0.001(1) -0.004(1) 0.001(1)
C(45) 0.030(2) 0.021(2) 0.017(2) 0.004(2) -0.002(1) -0.002(1)
C(46) 0.036(2) 0.019(2) 0.021(2) 0.003(2) -0.009(1) -0.005(1)
C(47) 0.025(2) 0.022(2) 0.031(2) -0.001(2) -0.008(2) -0.003(2)
C(48) 0.018(2) 0.021(2) 0.024(2) 0.006(1) -0.003(1) -0.002(1)

loop_
_atom_type_symbol
_atom_type_description
_atom_type_scat_dispersion_real
_atom_type_scat_dispersion_imag
_atom_type_scat_source
C C 0.003 0.002
;International Tables for Crystallography
(1992, Vol. C, Tables 4.2.6.8 and 6.1.1.1)
;
H H 0.000 0.000
;International Tables for Crystallography
(1992, Vol. C, Table 6.1.1.2)
;
Ir Ir -1.444 7.990
;International Tables for Crystallography
(1992, Vol. C, Tables 4.2.6.8 and 6.1.1.1)
;
N N 0.006 0.003
;International Tables for Crystallography
(1992, Vol. C, Tables 4.2.6.8 and 6.1.1.1)
;

loop_
_geom_angle_atom_site_label_1
_geom_angle_atom_site_label_2
_geom_angle_atom_site_label_3
_geom_angle
_geom_angle_site_symmetry_1
_geom_angle_site_symmetry_2
_geom_angle_site_symmetry_3
_geom_angle_publ_flag
N(1) Ir(1) N(2) 171.8(1) . . . yes
N(1) Ir(1) N(3) 96.4(1) . . . yes
N(1) Ir(1) C(10) 79.4(1) . . . yes
N(1) Ir(1) C(26) 93.5(1) . . . yes
N(1) Ir(1) C(42) 90.9(1) . . . yes
N(2) Ir(1) N(3) 84.9(1) . . . yes
N(2) Ir(1) C(10) 100.0(1) . . . yes
N(2) Ir(1) C(26) 78.2(1) . . . yes
N(2) Ir(1) C(42) 97.3(1) . . . yes
N(3) Ir(1) C(10) 173.3(1) . . . yes
N(3) Ir(1) C(26) 97.8(1) . . . yes
N(3) Ir(1) C(42) 77.5(1) . . . yes
C(10) Ir(1) C(26) 87.7(1) . . . yes
C(10) Ir(1) C(42) 97.3(1) . . . yes
C(26) Ir(1) C(42) 173.9(1) . . . yes
Ir(1) N(1) C(1) 125.3(2) . . . yes
Ir(1) N(1) C(9) 115.0(2) . . . yes
C(1) N(1) C(9) 119.3(3) . . . yes
Ir(1) N(2) C(17) 125.4(2) . . . yes
Ir(1) N(2) C(25) 115.9(2) . . . yes
C(17) N(2) C(25) 118.3(3) . . . yes
Ir(1) N(3) C(33) 126.3(2) . . . yes
Ir(1) N(3) C(41) 114.4(2) . . . yes
C(33) N(3) C(41) 119.3(3) . . . yes
N(1) C(1) C(2) 122.5(3) . . . yes
N(1) C(1) H(22) 118.4 . . . no
C(2) C(1) H(22) 119.1 . . . no
C(1) C(2) C(3) 118.8(4) . . . yes
C(1) C(2) H(23) 120.5 . . . no
C(3) C(2) H(23) 120.7 . . . no
C(2) C(3) C(4) 119.8(4) . . . yes
C(2) C(3) H(24) 120.2 . . . no
C(4) C(3) H(24) 120.0 . . . no
C(3) C(4) C(5) 122.9(3) . . . yes
C(3) C(4) C(9) 118.4(3) . . . yes
C(5) C(4) C(9) 118.7(4) . . . yes
C(4) C(5) C(6) 112.4(3) . . . yes
C(4) C(5) H(25) 108.7 . . . no
C(4) C(5) H(26) 107.8 . . . no
C(6) C(5) H(25) 110.4 . . . no
C(6) C(5) H(26) 108.9 . . . no
H(25) C(5) H(26) 108.6 . . . no
C(5) C(6) C(7) 111.3(3) . . . yes
C(5) C(6) H(27) 109.6 . . . no
C(5) C(6) H(28) 110.1 . . . no
C(7) C(6) H(27) 108.4 . . . no
C(7) C(6) H(28) 109.6 . . . no
H(27) C(6) H(28) 107.8 . . . no
C(6) C(7) C(8) 110.6(3) . . . yes
C(6) C(7) H(29) 110.7 . . . no
C(6) C(7) H(30) 109.0 . . . no
C(8) C(7) H(29) 109.9 . . . no
C(8) C(7) H(30) 109.1 . . . no
H(29) C(7) H(30) 107.4 . . . no
C(7) C(8) C(9) 117.1(3) . . . yes
C(7) C(8) C(10) 127.5(3) . . . yes
C(9) C(8) C(10) 115.3(3) . . . yes
N(1) C(9) C(4) 121.1(3) . . . yes
N(1) C(9) C(8) 114.8(3) . . . yes
C(4) C(9) C(8) 124.0(3) . . . yes
Ir(1) C(10) C(8) 115.2(3) . . . yes
Ir(1) C(10) C(11) 125.9(2) . . . yes
C(8) C(10) C(11) 118.9(3) . . . yes
C(10) C(11) C(12) 121.4(3) . . . yes
C(10) C(11) C(16) 120.9(3) . . . yes
C(12) C(11) C(16) 117.5(3) . . . yes
C(11) C(12) C(13) 120.7(4) . . . yes
C(11) C(12) H(11) 119.2 . . . no
C(13) C(12) H(11) 120.1 . . . no
C(12) C(13) C(14) 120.7(4) . . . yes
C(12) C(13) H(12) 118.4 . . . no
C(14) C(13) H(12) 120.9 . . . no
C(13) C(14) C(15) 118.7(4) . . . yes
C(13) C(14) H(13) 120.7 . . . no
C(15) C(14) H(13) 120.6 . . . no
C(14) C(15) C(16) 121.2(4) . . . yes
C(14) C(15) H(14) 119.7 . . . no
C(16) C(15) H(14) 119.2 . . . no
C(11) C(16) C(15) 121.2(3) . . . yes
C(11) C(16) H(15) 119.6 . . . no
C(15) C(16) H(15) 119.3 . . . no
N(2) C(17) C(18) 122.3(3) . . . yes
N(2) C(17) H(19) 118.7 . . . no
C(18) C(17) H(19) 119.0 . . . no
C(17) C(18) C(19) 119.7(3) . . . yes
C(17) C(18) H(20) 120.4 . . . no
C(19) C(18) H(20) 119.9 . . . no
C(18) C(19) C(20) 119.0(3) . . . yes
C(18) C(19) H(21) 120.6 . . . no
C(20) C(19) H(21) 120.4 . . . no
C(19) C(20) C(21) 121.5(3) . . . yes
C(19) C(20) C(25) 119.4(3) . . . yes
C(21) C(20) C(25) 119.0(3) . . . yes
C(20) C(21) C(22) 112.8(4) . . . yes
C(20) C(21) C(49) 112.9(6) . . . yes
C(22) C(21) C(49) 38.2(6) . . . yes
C(21) C(22) C(23) 111.8(5) . . . yes
C(21) C(22) C(49) 61.9(8) . . . yes
C(21) C(22) C(50) 118.7(7) . . . yes
C(23) C(22) C(49) 68.4(9) . . . yes
C(23) C(22) C(50) 15.9(7) . . . yes
C(49) C(22) C(50) 83(1) . . . yes
C(22) C(23) C(24) 108.8(5) . . . yes
C(22) C(23) C(49) 37.9(5) . . . yes
C(22) C(23) C(50) 48(2) . . . yes
C(24) C(23) C(49) 111.5(7) . . . yes
C(24) C(23) C(50) 83(2) . . . yes
C(49) C(23) C(50) 85(2) . . . yes
C(23) C(24) C(25) 118.2(4) . . . yes
C(23) C(24) C(26) 125.9(4) . . . yes
C(23) C(24) C(50) 17.4(5) . . . yes
C(25) C(24) C(26) 115.7(3) . . . yes
C(25) C(24) C(50) 113.9(6) . . . yes
C(26) C(24) C(50) 128.5(6) . . . yes
N(2) C(25) C(20) 121.2(3) . . . yes
N(2) C(25) C(24) 114.6(3) . . . yes
C(20) C(25) C(24) 124.1(3) . . . yes
Ir(1) C(26) C(24) 115.3(3) . . . yes
Ir(1) C(26) C(27) 122.0(3) . . . yes
C(24) C(26) C(27) 122.5(3) . . . yes
C(26) C(27) C(28) 120.4(4) . . . yes
C(26) C(27) C(32) 121.3(3) . . . yes
C(28) C(27) C(32) 118.1(4) . . . yes
C(27) C(28) C(29) 120.7(4) . . . yes
C(27) C(28) H(1) 119.5 . . . no
C(29) C(28) H(1) 119.8 . . . no
C(28) C(29) C(30) 120.7(3) . . . yes
C(28) C(29) H(2) 119.6 . . . no
C(30) C(29) H(2) 119.7 . . . no
C(29) C(30) C(31) 119.4(4) . . . yes
C(29) C(30) H(3) 119.7 . . . no
C(31) C(30) H(3) 121.0 . . . no
C(30) C(31) C(32) 120.6(4) . . . yes
C(30) C(31) H(4) 118.9 . . . no
C(32) C(31) H(4) 120.5 . . . no
C(27) C(32) C(31) 120.6(4) . . . yes
C(27) C(32) H(5) 119.3 . . . no
C(31) C(32) H(5) 120.1 . . . no
N(3) C(33) C(34) 122.6(3) . . . yes
N(3) C(33) H(16) 117.8 . . . no
C(34) C(33) H(16) 119.6 . . . no
C(33) C(34) C(35) 119.0(3) . . . yes
C(33) C(34) H(17) 120.1 . . . no
C(35) C(34) H(17) 121.0 . . . no
C(34) C(35) C(36) 119.8(3) . . . yes
C(34) C(35) H(18) 120.7 . . . no
C(36) C(35) H(18) 119.5 . . . no
C(35) C(36) C(37) 122.3(3) . . . yes
C(35) C(36) C(41) 118.7(3) . . . yes
C(37) C(36) C(41) 119.0(3) . . . yes
C(36) C(37) C(38) 111.8(3) . . . yes
C(36) C(37) H(31) 108.6 . . . no
C(36) C(37) H(32) 108.7 . . . no
C(38) C(37) H(31) 109.9 . . . no
C(38) C(37) H(32) 109.5 . . . no
H(31) C(37) H(32) 108.3 . . . no
C(37) C(38) C(39) 110.4(3) . . . yes
C(37) C(38) H(33) 109.6 . . . no
C(37) C(38) H(34) 109.8 . . . no
C(39) C(38) H(33) 108.9 . . . no
C(39) C(38) H(34) 109.6 . . . no
H(33) C(38) H(34) 108.5 . . . no
C(38) C(39) C(40) 111.8(3) . . . yes
C(38) C(39) H(35) 109.5 . . . no
C(38) C(39) H(36) 108.4 . . . no
C(40) C(39) H(35) 109.5 . . . no
C(40) C(39) H(36) 109.1 . . . no
H(35) C(39) H(36) 108.4 . . . no
C(39) C(40) C(41) 117.0(3) . . . yes
C(39) C(40) C(42) 126.8(3) . . . yes
C(41) C(40) C(42) 116.1(3) . . . yes
N(3) C(41) C(36) 120.6(3) . . . yes
N(3) C(41) C(40) 116.0(3) . . . yes
C(36) C(41) C(40) 123.4(3) . . . yes
Ir(1) C(42) C(40) 116.1(2) . . . yes
Ir(1) C(42) C(43) 124.7(2) . . . yes
C(40) C(42) C(43) 119.2(3) . . . yes
C(42) C(43) C(44) 120.1(3) . . . yes
C(42) C(43) C(48) 121.5(3) . . . yes
C(44) C(43) C(48) 118.4(3) . . . yes
C(43) C(44) C(45) 120.5(3) . . . yes
C(43) C(44) H(6) 119.4 . . . no
C(45) C(44) H(6) 120.1 . . . no
C(44) C(45) C(46) 121.0(3) . . . yes
C(44) C(45) H(7) 119.2 . . . no
C(46) C(45) H(7) 119.8 . . . no
C(45) C(46) C(47) 118.3(3) . . . yes
C(45) C(46) H(8) 120.6 . . . no
C(47) C(46) H(8) 121.1 . . . no
C(46) C(47) C(48) 121.0(4) . . . yes
C(46) C(47) H(9) 119.3 . . . no
C(48) C(47) H(9) 119.8 . . . no
C(43) C(48) C(47) 120.9(3) . . . yes
C(43) C(48) H(10) 119.1 . . . no
C(47) C(48) H(10) 120.0 . . . no
C(21) C(49) C(22) 79.9(9) . . . yes
C(21) C(49) C(23) 125.3(10) . . . yes
C(21) C(49) C(50) 113(1) . . . yes
C(22) C(49) C(23) 73.7(10) . . . yes
C(22) C(49) C(50) 56.4(9) . . . yes
C(23) C(49) C(50) 17.7(5) . . . yes
C(22) C(50) C(23) 115(2) . . . yes
C(22) C(50) C(24) 123(1) . . . yes
C(22) C(50) C(49) 39.8(6) . . . yes
C(23) C(50) C(24) 79(2) . . . yes
C(23) C(50) C(49) 76(2) . . . yes
C(24) C(50) C(49) 108.5(10) . . . yes

loop_
_geom_bond_atom_site_label_1
_geom_bond_atom_site_label_2
_geom_bond_distance
_geom_bond_site_symmetry_1
_geom_bond_site_symmetry_2
_geom_bond_publ_flag
Ir(1) N(1) 2.033(3) . . yes
Ir(1) N(2) 2.053(3) . . yes
Ir(1) N(3) 2.141(3) . . yes
Ir(1) C(10) 2.026(3) . . yes
Ir(1) C(26) 2.086(4) . . yes
Ir(1) C(42) 2.097(4) . . yes
N(1) C(1) 1.351(5) . . yes
N(1) C(9) 1.363(4) . . yes
N(2) C(17) 1.353(4) . . yes
N(2) C(25) 1.373(4) . . yes
N(3) C(33) 1.344(4) . . yes
N(3) C(41) 1.365(4) . . yes
C(1) C(2) 1.372(5) . . yes
C(1) H(22) 0.955 . . no
C(2) C(3) 1.403(6) . . yes
C(2) H(23) 0.963 . . no
C(3) C(4) 1.388(6) . . yes
C(3) H(24) 0.959 . . no
C(4) C(5) 1.512(5) . . yes
C(4) C(9) 1.410(5) . . yes
C(5) C(6) 1.522(6) . . yes
C(5) H(25) 0.946 . . no
C(5) H(26) 0.964 . . no
C(6) C(7) 1.530(6) . . yes
C(6) H(27) 0.960 . . no
C(6) H(28) 0.960 . . no
C(7) C(8) 1.519(5) . . yes
C(7) H(29) 0.957 . . no
C(7) H(30) 0.968 . . no
C(8) C(9) 1.440(5) . . yes
C(8) C(10) 1.359(5) . . yes
C(10) C(11) 1.478(5) . . yes
C(11) C(12) 1.405(5) . . yes
C(11) C(16) 1.392(5) . . yes
C(12) C(13) 1.393(6) . . yes
C(12) H(11) 0.957 . . no
C(13) C(14) 1.388(6) . . yes
C(13) H(12) 0.967 . . no
C(14) C(15) 1.373(6) . . yes
C(14) H(13) 0.962 . . no
C(15) C(16) 1.388(5) . . yes
C(15) H(14) 0.963 . . no
C(16) H(15) 0.960 . . no
C(17) C(18) 1.376(5) . . yes
C(17) H(19) 0.968 . . no
C(18) C(19) 1.388(5) . . yes
C(18) H(20) 0.961 . . no
C(19) C(20) 1.380(5) . . yes
C(19) H(21) 0.967 . . no
C(20) C(21) 1.514(5) . . yes
C(20) C(25) 1.397(5) . . yes
C(21) C(22) 1.571(7) . . yes
C(21) C(49) 1.41(1) . . yes
C(22) C(23) 1.541(9) . . yes
C(22) C(49) 0.99(1) . . yes
C(22) C(50) 1.28(1) . . yes
C(23) C(24) 1.533(7) . . yes
C(23) C(49) 1.49(2) . . yes
C(23) C(50) 0.47(1) . . yes
C(24) C(25) 1.454(5) . . yes
C(24) C(26) 1.343(5) . . yes
C(24) C(50) 1.55(1) . . yes
C(26) C(27) 1.485(5) . . yes
C(27) C(28) 1.393(5) . . yes
C(27) C(32) 1.398(6) . . yes
C(28) C(29) 1.399(6) . . yes
C(28) H(1) 0.968 . . no
C(29) C(30) 1.364(6) . . yes
C(29) H(2) 0.961 . . no
C(30) C(31) 1.390(6) . . yes
C(30) H(3) 0.967 . . no
C(31) C(32) 1.388(6) . . yes
C(31) H(4) 0.972 . . no
C(32) H(5) 0.983 . . no
C(33) C(34) 1.365(5) . . yes
C(33) H(16) 0.959 . . no
C(34) C(35) 1.384(6) . . yes
C(34) H(17) 0.960 . . no
C(35) C(36) 1.389(5) . . yes
C(35) H(18) 0.960 . . no
C(36) C(37) 1.508(5) . . yes
C(36) C(41) 1.400(5) . . yes
C(37) C(38) 1.522(5) . . yes
C(37) H(31) 0.957 . . no
C(37) H(32) 0.957 . . no
C(38) C(39) 1.521(6) . . yes
C(38) H(33) 0.956 . . no
C(38) H(34) 0.956 . . no
C(39) C(40) 1.515(5) . . yes
C(39) H(35) 0.952 . . no
C(39) H(36) 0.960 . . no
C(40) C(41) 1.455(5) . . yes
C(40) C(42) 1.360(5) . . yes
C(42) C(43) 1.495(5) . . yes
C(43) C(44) 1.391(5) . . yes
C(43) C(48) 1.397(5) . . yes
C(44) C(45) 1.397(5) . . yes
C(44) H(6) 0.959 . . no
C(45) C(46) 1.390(6) . . yes
C(45) H(7) 0.959 . . no
C(46) C(47) 1.394(5) . . yes
C(46) H(8) 0.954 . . no
C(47) C(48) 1.383(5) . . yes
C(47) H(9) 0.967 . . no
C(48) H(10) 0.966 . . no
C(49) C(50) 1.53(2) . . yes

loop_
_geom_contact_atom_site_label_1
_geom_contact_atom_site_label_2
_geom_contact_distance
_geom_contact_site_symmetry_1
_geom_contact_site_symmetry_2
_geom_contact_publ_flag
C(2) C(3) 3.577(6) . 2_556 ?
C(13) C(19) 3.504(6) . 2_665 ?
C(13) C(18) 3.547(6) . 2_665 ?
C(14) C(19) 3.455(5) . 2_665 ?
C(14) C(35) 3.507(6) . 1_565 ?
C(17) C(19) 3.500(5) . 2_665 ?
C(18) C(19) 3.173(5) . 2_665 ?
C(18) C(20) 3.321(5) . 2_665 ?
C(19) C(19) 3.241(6) . 2_665 ?
C(19) C(35) 3.546(5) . 2_655 ?
C(33) C(35) 3.475(6) . 2_655 ?
C(34) C(34) 3.369(8) . 2_655 ?
C(34) C(35) 3.415(6) . 2_655 ?

loop_
_geom_torsion_atom_site_label_1
_geom_torsion_atom_site_label_2
_geom_torsion_atom_site_label_3
_geom_torsion_atom_site_label_4
_geom_torsion
_geom_torsion_site_symmetry_1
_geom_torsion_site_symmetry_2
_geom_torsion_site_symmetry_3
_geom_torsion_site_symmetry_4
_geom_torsion_publ_flag
Ir(1) N(1) C(1) C(2) -172.3(3) . . . . yes
Ir(1) N(1) C(9) C(4) 172.6(3) . . . . yes
Ir(1) N(1) C(9) C(8) -5.6(4) . . . . yes
Ir(1) N(2) C(17) C(18) 171.2(2) . . . . yes
Ir(1) N(2) C(25) C(20) -175.1(3) . . . . yes
Ir(1) N(2) C(25) C(24) 2.5(4) . . . . yes
Ir(1) N(3) C(33) C(34) -178.6(3) . . . . yes
Ir(1) N(3) C(41) C(36) 178.6(3) . . . . yes
Ir(1) N(3) C(41) C(40) -0.6(4) . . . . yes
Ir(1) C(10) C(8) C(7) 178.3(3) . . . . yes
Ir(1) C(10) C(8) C(9) 0.8(4) . . . . yes
Ir(1) C(10) C(11) C(12) 86.5(4) . . . . yes
Ir(1) C(10) C(11) C(16) -99.1(4) . . . . yes
Ir(1) C(26) C(24) C(23) -169.2(4) . . . . yes
Ir(1) C(26) C(24) C(25) 5.5(4) . . . . yes
Ir(1) C(26) C(24) C(50) 169.2(7) . . . . yes
Ir(1) C(26) C(27) C(28) 91.3(4) . . . . yes
Ir(1) C(26) C(27) C(32) -83.6(4) . . . . yes
Ir(1) C(42) C(40) C(39) -176.8(3) . . . . yes
Ir(1) C(42) C(40) C(41) 0.8(4) . . . . yes
Ir(1) C(42) C(43) C(44) 63.2(4) . . . . yes
Ir(1) C(42) C(43) C(48) -115.6(3) . . . . yes
N(1) Ir(1) N(2) C(17) -172.2(6) . . . . yes
N(1) Ir(1) N(2) C(25) -0.1(8) . . . . yes
N(1) Ir(1) N(3) C(33) 91.5(3) . . . . yes
N(1) Ir(1) N(3) C(41) -88.7(3) . . . . yes
N(1) Ir(1) C(10) C(8) -2.9(2) . . . . yes
N(1) Ir(1) C(10) C(11) 178.0(3) . . . . yes
N(1) Ir(1) C(26) C(24) 176.7(3) . . . . yes
N(1) Ir(1) C(26) C(27) 1.6(3) . . . . yes
N(1) Ir(1) C(42) C(40) 95.5(3) . . . . yes
N(1) Ir(1) C(42) C(43) -82.6(3) . . . . yes
N(1) C(1) C(2) C(3) 0.1(6) . . . . yes
N(1) C(9) C(4) C(3) 0.9(5) . . . . yes
N(1) C(9) C(4) C(5) 179.6(3) . . . . yes
N(1) C(9) C(8) C(7) -174.6(3) . . . . yes
N(1) C(9) C(8) C(10) 3.2(4) . . . . yes
N(2) Ir(1) N(1) C(1) 91.1(8) . . . . yes
N(2) Ir(1) N(1) C(9) -81.9(8) . . . . yes
N(2) Ir(1) N(3) C(33) -80.3(3) . . . . yes
N(2) Ir(1) N(3) C(41) 99.5(3) . . . . yes
N(2) Ir(1) C(10) C(8) 168.8(2) . . . . yes
N(2) Ir(1) C(10) C(11) -10.4(3) . . . . yes
N(2) Ir(1) C(26) C(24) -3.2(3) . . . . yes
N(2) Ir(1) C(26) C(27) -178.3(3) . . . . yes
N(2) Ir(1) C(42) C(40) -84.0(3) . . . . yes
N(2) Ir(1) C(42) C(43) 98.0(3) . . . . yes
N(2) C(17) C(18) C(19) 2.8(5) . . . . yes
N(2) C(25) C(20) C(19) 3.5(5) . . . . yes
N(2) C(25) C(20) C(21) -177.8(3) . . . . yes
N(2) C(25) C(24) C(23) 169.8(4) . . . . yes
N(2) C(25) C(24) C(26) -5.3(5) . . . . yes
N(2) C(25) C(24) C(50) -171.3(6) . . . . yes
N(3) Ir(1) N(1) C(1) -7.6(3) . . . . yes
N(3) Ir(1) N(1) C(9) 179.4(2) . . . . yes
N(3) Ir(1) N(2) C(17) -72.7(3) . . . . yes
N(3) Ir(1) N(2) C(25) 99.4(2) . . . . yes
N(3) Ir(1) C(10) C(8) -54(1) . . . . yes
N(3) Ir(1) C(10) C(11) 126.4(10) . . . . yes
N(3) Ir(1) C(26) C(24) -86.4(3) . . . . yes
N(3) Ir(1) C(26) C(27) 98.5(3) . . . . yes
N(3) Ir(1) C(42) C(40) -0.9(3) . . . . yes
N(3) Ir(1) C(42) C(43) -178.9(3) . . . . yes
N(3) C(33) C(34) C(35) -1.1(6) . . . . yes
N(3) C(41) C(36) C(35) 1.2(5) . . . . yes
N(3) C(41) C(36) C(37) -176.8(3) . . . . yes
N(3) C(41) C(40) C(39) 177.8(3) . . . . yes
N(3) C(41) C(40) C(42) -0.1(5) . . . . yes
C(1) N(1) Ir(1) C(10) 177.7(3) . . . . yes
C(1) N(1) Ir(1) C(26) 90.7(3) . . . . yes
C(1) N(1) Ir(1) C(42) -85.1(3) . . . . yes
C(1) N(1) C(9) C(4) -0.9(5) . . . . yes
C(1) N(1) C(9) C(8) -179.0(3) . . . . yes
C(1) C(2) C(3) C(4) -0.1(6) . . . . yes
C(2) C(1) N(1) C(9) 0.4(5) . . . . yes
C(2) C(3) C(4) C(5) -179.0(4) . . . . yes
C(2) C(3) C(4) C(9) -0.4(6) . . . . yes
C(3) C(4) C(5) C(6) -156.2(4) . . . . yes
C(3) C(4) C(9) C(8) 178.8(3) . . . . yes
C(4) C(5) C(6) C(7) -52.4(5) . . . . yes
C(4) C(9) C(8) C(7) 7.3(5) . . . . yes
C(4) C(9) C(8) C(10) -174.9(3) . . . . yes
C(5) C(4) C(9) C(8) -2.5(5) . . . . yes
C(5) C(6) C(7) C(8) 56.6(4) . . . . yes
C(6) C(5) C(4) C(9) 25.1(5) . . . . yes
C(6) C(7) C(8) C(9) -34.0(4) . . . . yes
C(6) C(7) C(8) C(10) 148.5(4) . . . . yes
C(7) C(8) C(10) C(11) -2.5(5) . . . . yes
C(8) C(10) Ir(1) C(26) 91.2(3) . . . . yes
C(8) C(10) Ir(1) C(42) -92.4(3) . . . . yes
C(8) C(10) C(11) C(12) -92.6(4) . . . . yes
C(8) C(10) C(11) C(16) 81.8(4) . . . . yes
C(9) N(1) Ir(1) C(10) 4.6(2) . . . . yes
C(9) N(1) Ir(1) C(26) -82.4(3) . . . . yes
C(9) N(1) Ir(1) C(42) 101.9(2) . . . . yes
C(9) C(8) C(10) C(11) 180.0(3) . . . . yes
C(10) Ir(1) N(2) C(17) 102.7(3) . . . . yes
C(10) Ir(1) N(2) C(25) -85.2(2) . . . . yes
C(10) Ir(1) N(3) C(33) 142.3(10) . . . . yes
C(10) Ir(1) N(3) C(41) -37(1) . . . . yes
C(10) Ir(1) C(26) C(24) 97.4(3) . . . . yes
C(10) Ir(1) C(26) C(27) -77.7(3) . . . . yes
C(10) Ir(1) C(42) C(40) 174.9(3) . . . . yes
C(10) Ir(1) C(42) C(43) -3.1(3) . . . . yes
C(10) C(11) C(12) C(13) 172.1(3) . . . . yes
C(10) C(11) C(16) C(15) -173.1(3) . . . . yes
C(11) C(10) Ir(1) C(26) -88.0(3) . . . . yes
C(11) C(10) Ir(1) C(42) 88.4(3) . . . . yes
C(11) C(12) C(13) C(14) 1.2(6) . . . . yes
C(11) C(16) C(15) C(14) 0.8(6) . . . . yes
C(12) C(11) C(16) C(15) 1.5(5) . . . . yes
C(12) C(13) C(14) C(15) 1.2(5) . . . . yes
C(13) C(12) C(11) C(16) -2.5(5) . . . . yes
C(13) C(14) C(15) C(16) -2.1(5) . . . . yes
C(17) N(2) Ir(1) C(26) -171.8(3) . . . . yes
C(17) N(2) Ir(1) C(42) 3.9(3) . . . . yes
C(17) N(2) C(25) C(20) -2.5(5) . . . . yes
C(17) N(2) C(25) C(24) 175.1(3) . . . . yes
C(17) C(18) C(19) C(20) -1.7(5) . . . . yes
C(18) C(17) N(2) C(25) -0.7(5) . . . . yes
C(18) C(19) C(20) C(21) 179.9(3) . . . . yes
C(18) C(19) C(20) C(25) -1.3(5) . . . . yes
C(19) C(20) C(21) C(22) 155.3(4) . . . . yes
C(19) C(20) C(21) C(49) -163.2(7) . . . . yes
C(19) C(20) C(25) C(24) -173.8(3) . . . . yes
C(20) C(21) C(22) C(23) 50.0(6) . . . . yes
C(20) C(21) C(22) C(49) 98.5(10) . . . . yes
C(20) C(21) C(22) C(50) 34.1(9) . . . . yes
C(20) C(21) C(49) C(22) -98.2(8) . . . . yes
C(20) C(21) C(49) C(23) -36(1) . . . . yes
C(20) C(21) C(49) C(50) -51(1) . . . . yes
C(20) C(25) C(24) C(23) -12.7(6) . . . . yes
C(20) C(25) C(24) C(26) 172.2(3) . . . . yes
C(20) C(25) C(24) C(50) 6.1(8) . . . . yes
C(21) C(20) C(25) C(24) 4.9(5) . . . . yes
C(21) C(22) C(23) C(24) -55.9(6) . . . . yes
C(21) C(22) C(23) C(49) 45.3(9) . . . . yes
C(21) C(22) C(23) C(50) -118(2) . . . . yes
C(21) C(22) C(49) C(23) -131.6(7) . . . . yes
C(21) C(22) C(49) C(50) -127.3(8) . . . . yes
C(21) C(22) C(50) C(23) 68(2) . . . . yes
C(21) C(22) C(50) C(24) -25(1) . . . . yes
C(21) C(22) C(50) C(49) 53.2(9) . . . . yes
C(21) C(49) C(22) C(23) 131.6(7) . . . . yes
C(21) C(49) C(22) C(50) 127.3(8) . . . . yes
C(21) C(49) C(23) C(22) -64(1) . . . . yes
C(21) C(49) C(23) C(24) 28(1) . . . . yes
C(21) C(49) C(23) C(50) -52(2) . . . . yes
C(21) C(49) C(50) C(22) -58.7(9) . . . . yes
C(21) C(49) C(50) C(23) 135(2) . . . . yes
C(21) C(49) C(50) C(24) 61(1) . . . . yes
C(22) C(21) C(20) C(25) -23.4(5) . . . . yes
C(22) C(21) C(49) C(23) 61(1) . . . . yes
C(22) C(21) C(49) C(50) 46.3(9) . . . . yes
C(22) C(23) C(24) C(25) 37.7(7) . . . . yes
C(22) C(23) C(24) C(26) -147.7(5) . . . . yes
C(22) C(23) C(24) C(50) -42(2) . . . . yes
C(22) C(23) C(49) C(50) -11(2) . . . . yes
C(22) C(23) C(50) C(24) 121(1) . . . . yes
C(22) C(23) C(50) C(49) 9(1) . . . . yes
C(22) C(49) C(23) C(24) 93.3(9) . . . . yes
C(22) C(49) C(23) C(50) 11(2) . . . . yes
C(22) C(49) C(50) C(23) -166(2) . . . . yes
C(22) C(49) C(50) C(24) 120(1) . . . . yes
C(22) C(50) C(23) C(24) -121(1) . . . . yes
C(22) C(50) C(23) C(49) -9(1) . . . . yes
C(22) C(50) C(24) C(23) 113(2) . . . . yes
C(22) C(50) C(24) C(25) 4(1) . . . . yes
C(22) C(50) C(24) C(26) -158.9(9) . . . . yes
C(22) C(50) C(49) C(23) 166(2) . . . . yes
C(23) C(22) C(21) C(49) -48.5(9) . . . . yes
C(23) C(22) C(49) C(50) 4.3(8) . . . . yes
C(23) C(22) C(50) C(24) -93(2) . . . . yes
C(23) C(22) C(50) C(49) -14(2) . . . . yes
C(23) C(24) C(26) C(27) 5.9(7) . . . . yes
C(23) C(24) C(50) C(49) 71(2) . . . . yes
C(23) C(49) C(22) C(50) -4.3(8) . . . . yes
C(23) C(49) C(50) C(24) -73(2) . . . . yes
C(23) C(50) C(22) C(49) 14(2) . . . . yes
C(23) C(50) C(24) C(25) -108(2) . . . . yes
C(23) C(50) C(24) C(26) 88(2) . . . . yes
C(24) C(23) C(22) C(49) -101.2(9) . . . . yes
C(24) C(23) C(22) C(50) 62(2) . . . . yes
C(24) C(23) C(49) C(50) 81(2) . . . . yes
C(24) C(23) C(50) C(49) -112.2(6) . . . . yes
C(24) C(26) Ir(1) C(42) -47(1) . . . . yes
C(24) C(26) C(27) C(28) -83.4(5) . . . . yes
C(24) C(26) C(27) C(32) 101.7(5) . . . . yes
C(24) C(50) C(22) C(49) -78(1) . . . . yes
C(24) C(50) C(23) C(49) 112.2(6) . . . . yes
C(25) N(2) Ir(1) C(26) 0.3(2) . . . . yes
C(25) N(2) Ir(1) C(42) 176.0(2) . . . . yes
C(25) C(20) C(21) C(49) 18.1(8) . . . . yes
C(25) C(24) C(23) C(49) -2.6(8) . . . . yes
C(25) C(24) C(23) C(50) 80(2) . . . . yes
C(25) C(24) C(26) C(27) -179.4(3) . . . . yes
C(25) C(24) C(50) C(49) -36(1) . . . . yes
C(26) Ir(1) N(3) C(33) -3.0(3) . . . . yes
C(26) Ir(1) N(3) C(41) 176.8(3) . . . . yes
C(26) Ir(1) C(42) C(40) -40(1) . . . . yes
C(26) Ir(1) C(42) C(43) 141(1) . . . . yes
C(26) C(24) C(23) C(49) 172.0(7) . . . . yes
C(26) C(24) C(23) C(50) -105(2) . . . . yes
C(26) C(24) C(50) C(49) 159.7(7) . . . . yes
C(26) C(27) C(28) C(29) -175.6(4) . . . . yes
C(26) C(27) C(32) C(31) 175.1(4) . . . . yes
C(27) C(26) Ir(1) C(42) 137(1) . . . . yes
C(27) C(26) C(24) C(50) -15.8(9) . . . . yes
C(27) C(28) C(29) C(30) 1.1(6) . . . . yes
C(27) C(32) C(31) C(30) -0.3(7) . . . . yes
C(28) C(27) C(32) C(31) 0.1(6) . . . . yes
C(28) C(29) C(30) C(31) -1.3(6) . . . . yes
C(29) C(28) C(27) C(32) -0.5(6) . . . . yes
C(29) C(30) C(31) C(32) 0.9(7) . . . . yes
C(33) N(3) Ir(1) C(42) -179.0(3) . . . . yes
C(33) N(3) C(41) C(36) -1.6(5) . . . . yes
C(33) N(3) C(41) C(40) 179.2(3) . . . . yes
C(33) C(34) C(35) C(36) 0.6(6) . . . . yes
C(34) C(33) N(3) C(41) 1.6(6) . . . . yes
C(34) C(35) C(36) C(37) 177.2(4) . . . . yes
C(34) C(35) C(36) C(41) -0.7(6) . . . . yes
C(35) C(36) C(37) C(38) -151.7(4) . . . . yes
C(35) C(36) C(41) C(40) -179.7(3) . . . . yes
C(36) C(37) C(38) C(39) -55.0(5) . . . . yes
C(36) C(41) C(40) C(39) -1.4(5) . . . . yes
C(36) C(41) C(40) C(42) -179.3(3) . . . . yes
C(37) C(36) C(41) C(40) 2.4(5) . . . . yes
C(37) C(38) C(39) C(40) 56.0(4) . . . . yes
C(38) C(37) C(36) C(41) 26.2(5) . . . . yes
C(38) C(39) C(40) C(41) -28.1(5) . . . . yes
C(38) C(39) C(40) C(42) 149.5(4) . . . . yes
C(39) C(40) C(42) C(43) 1.3(6) . . . . yes
C(40) C(42) C(43) C(44) -114.8(4) . . . . yes
C(40) C(42) C(43) C(48) 66.4(5) . . . . yes
C(41) N(3) Ir(1) C(42) 0.8(2) . . . . yes
C(41) C(40) C(42) C(43) 179.0(3) . . . . yes
C(42) C(43) C(44) C(45) -179.0(3) . . . . yes
C(42) C(43) C(48) C(47) 177.9(3) . . . . yes
C(43) C(44) C(45) C(46) 1.0(5) . . . . yes
C(43) C(48) C(47) C(46) 1.3(6) . . . . yes
C(44) C(43) C(48) C(47) -0.9(5) . . . . yes
C(44) C(45) C(46) C(47) -0.6(5) . . . . yes
C(45) C(44) C(43) C(48) -0.2(5) . . . . yes
C(45) C(46) C(47) C(48) -0.5(6) . . . . yes
C(49) C(21) C(22) C(50) -64(1) . . . . yes
C(49) C(22) C(23) C(50) -164(2) . . . . yes
C(49) C(23) C(22) C(50) 164(2) . . . . yes
C(49) C(23) C(24) C(50) -82(2) . . . . yes
C(49) C(23) C(24) C(50) -82(2) . . . . yes
